data_1521235
loop_
_publ_author_name
'Jeitschko, W.'
'Heumannskaemper, D.H.'
'Schriewer-Poettgen, M.S.'
'Rodewald, U.C.'

_publ_section_title
;
 Preparation, crystal structures, and properties of rhenates with multiple
 Re - Re bonds: Ln2 Re O5 (Ln = Sm, Eu, Gd), Ln3 Re2 O9 (Ln = Pr, Nd, Sm),
 and Ln4 Re6 O19 (Ln = La Nd)
;
_journal_name_full 'Journal of Solid State Chemistry'
_journal_page_first 218
_journal_page_last 228
_journal_volume 147
_journal_year 1999
_chemical_formula_sum 'Eu2 O5 Re'
_chemical_name_systematic 'Eu2 (Re O5)'
_space_group_IT_number 85
_symmetry_space_group_name_Hall '-P 4a'
_symmetry_space_group_name_H-M 'P 4/n :2'
_cell_angle_alpha 90
_cell_angle_beta 90
_cell_angle_gamma 90
_cell_formula_units_Z 4
_cell_length_a 8.61
_cell_length_b 8.61
_cell_length_c 5.743
_cell_volume 425.741
_citation_journal_id_ASTM JSSCBI
_cod_data_source_file Jeitschko_JSSCBI_1999_294.cif
_cod_data_source_block Eu2O5Re1
_cod_original_cell_volume 425.7406
_cod_original_formula_sum 'Eu2 O5 Re1'
_cod_database_code 1521235

loop_
_symmetry_equiv_pos_as_xyz
x,y,z
-y+1/2,x,z
-x+1/2,-y+1/2,z
y,-x+1/2,z
-x,-y,-z
y-1/2,-x,-z
x-1/2,y-1/2,-z
-y,x-1/2,-z

loop_
_atom_site_label
_atom_site_type_symbol
_atom_site_fract_x
_atom_site_fract_y
_atom_site_fract_z
_atom_site_occupancy
_atom_site_U_iso_or_equiv
O4 O-2 0.25 0.75 0 1 0.0
O1 O-2 0.0501 0.1577 0.601 1 0.0
Re1 Re+4 0.25 0.25 0.1497 1 0.0
Re2 Re+4 0.25 0.25 0.54267 1 0.0
O2 O-2 0.1579 0.0515 0.102 1 0.0
O3 O-2 0.25 0.75 0.5 1 0.0
Eu1 Eu+3 0.0997 0.60832 0.24952 1 0.0
